data_4073155
loop_
_publ_author_name
'Vicente, Jos\'e'
'Saura-Llamas, Isabel'
'Garc\'ia-L\'opez, Jos\'e-Antonio'
'Calmuschi-Cula, Beatrice'
'Bautista, Delia'

_publ_section_title
;
 Ortho Palladation and Functionalization ofl-Phenylalanine Methyl
 Ester&#x2020;
;
_journal_issue 10
_journal_name_full Organometallics
_journal_page_first 2768
_journal_paper_doi 10.1021/om070127y
_journal_volume 26
_journal_year 2007
_chemical_formula_sum 'C20 H21 F3 N2 O5 S'
_chemical_formula_weight 458.45
_chemical_name_systematic
; 
 ? 
;
_space_group_IT_number 4
_symmetry_cell_setting monoclinic
_symmetry_space_group_name_Hall 'P 2yb'
_symmetry_space_group_name_H-M 'P 1 21 1'
_atom_sites_solution_hydrogens geom
_atom_sites_solution_primary direct
_atom_sites_solution_secondary difmap
_audit_creation_method SHELXL-97
_cell_angle_alpha 90.00
_cell_angle_beta 99.789(2)
_cell_angle_gamma 90.00
_cell_formula_units_Z 2
_cell_length_a 9.3942(7)
_cell_length_b 11.5392(9)
_cell_length_c 10.2024(8)
_cell_measurement_reflns_used 4141
_cell_measurement_temperature 100(2)
_cell_measurement_theta_max 24.40
_cell_measurement_theta_min 2.2
_cell_volume 1089.85(15)
_computing_cell_refinement 'Bruker SAINT'
_computing_data_collection 'Bruker SMART'
_computing_data_reduction 'Bruker SAINT'
_computing_molecular_graphics 'Bruker SHELXTL'
_computing_publication_material 'Bruker SHELXTL'
_computing_structure_refinement 'SHELXL-97 (Sheldrick, 1997)'
_computing_structure_solution 'SHELXS-97 (Sheldrick, 1990)'
_diffrn_ambient_temperature 100(2)
_diffrn_detector_area_resol_mean 8.26
_diffrn_measured_fraction_theta_full 0.998
_diffrn_measured_fraction_theta_max 0.997
_diffrn_measurement_device_type 'Bruker SMART APEX'
_diffrn_measurement_method \w-scan
_diffrn_radiation_monochromator graphite
_diffrn_radiation_source 'fine-focus sealed tube'
_diffrn_radiation_type MoK\a
_diffrn_radiation_wavelength 0.71073
_diffrn_reflns_av_R_equivalents 0.0281
_diffrn_reflns_av_sigmaI/netI 0.0376
_diffrn_reflns_limit_h_max 11
_diffrn_reflns_limit_h_min -11
_diffrn_reflns_limit_k_max 14
_diffrn_reflns_limit_k_min -14
_diffrn_reflns_limit_l_max 12
_diffrn_reflns_limit_l_min -12
_diffrn_reflns_number 12039
_diffrn_reflns_theta_full 26.00
_diffrn_reflns_theta_max 26.37
_diffrn_reflns_theta_min 2.20
_exptl_absorpt_coefficient_mu 0.208
_exptl_absorpt_correction_T_max 0.9816
_exptl_absorpt_correction_T_min 0.9519
_exptl_absorpt_correction_type multi-scan
_exptl_absorpt_process_details SADABS
_exptl_crystal_colour red
_exptl_crystal_density_diffrn 1.397
_exptl_crystal_density_method 'not measured'
_exptl_crystal_description block
_exptl_crystal_F_000 476
_exptl_crystal_size_max 0.24
_exptl_crystal_size_mid 0.19
_exptl_crystal_size_min 0.09
_refine_diff_density_max 0.393
_refine_diff_density_min -0.176
_refine_diff_density_rms 0.051
_refine_ls_abs_structure_details 'Flack H D (1983), Acta Cryst. A39, 876-881'
_refine_ls_abs_structure_Flack -0.08(7)
_refine_ls_extinction_method none
_refine_ls_goodness_of_fit_ref 1.033
_refine_ls_hydrogen_treatment 'rigid methyls, others riding'
_refine_ls_matrix_type full
_refine_ls_number_parameters 291
_refine_ls_number_reflns 4419
_refine_ls_number_restraints 1
_refine_ls_restrained_S_all 1.032
_refine_ls_R_factor_all 0.0431
_refine_ls_R_factor_gt 0.0399
_refine_ls_shift/su_max 0.000
_refine_ls_shift/su_mean 0.000
_refine_ls_structure_factor_coef Fsqd
_refine_ls_weighting_details 'calc w=1/[\s^2^(Fo^2^)+(0.0619P)^2^+0.0058P] where P=(Fo^2^+2Fc^2^)/3'
_refine_ls_weighting_scheme calc
_refine_ls_wR_factor_gt 0.0954
_refine_ls_wR_factor_ref 0.0972
_reflns_number_gt 4118
_reflns_number_total 4419
_reflns_threshold_expression >2sigma(I)
_cod_data_source_file om070127ysi20070208_032850.cif
_cod_data_source_block jab383s
_cod_original_sg_symbol_H-M 'P 2(1)'
_cod_database_code 4073155

loop_
_symmetry_equiv_pos_as_xyz
'x, y, z'
'-x, y+1/2, -z'

loop_
_atom_site_label
_atom_site_type_symbol
_atom_site_fract_x
_atom_site_fract_y
_atom_site_fract_z
_atom_site_U_iso_or_equiv
_atom_site_adp_type
_atom_site_occupancy
_atom_site_symmetry_multiplicity
_atom_site_calc_flag
_atom_site_refinement_flags
N1 N 0.5359(2) 0.30494(18) 0.13444(19) 0.0246(4) Uani 1 1 d .
H01 H 0.579(3) 0.249(3) 0.169(3) 0.044(9) Uiso 1 1 d .
N2 N 0.3225(2) 0.40434(18) 0.08997(19) 0.0233(4) Uani 1 1 d .
H02 H 0.354(3) 0.441(3) 0.040(3) 0.050(10) Uiso 1 1 d .
O1 O 0.33872(17) 0.56602(15) 0.28557(17) 0.0362(4) Uani 1 1 d .
O2 O 0.09831(16) 0.59130(16) 0.24954(16) 0.0335(4) Uani 1 1 d .
C1 C 0.6005(2) 0.36281(19) 0.0338(2) 0.0230(4) Uani 1 1 d .
C2 C 0.5614(2) 0.32902(19) -0.0986(2) 0.0251(5) Uani 1 1 d .
C3 C 0.6276(2) 0.3866(2) -0.1920(2) 0.0280(5) Uani 1 1 d .
H3 H 0.6017 0.3675 -0.2835 0.034 Uiso 1 1 calc R
C4 C 0.7307(3) 0.4714(2) -0.1537(2) 0.0304(5) Uani 1 1 d .
H4 H 0.7758 0.5089 -0.2187 0.036 Uiso 1 1 calc R
C5 C 0.7686(2) 0.5018(2) -0.0207(2) 0.0286(5) Uani 1 1 d .
H5 H 0.8399 0.5597 0.0046 0.034 Uiso 1 1 calc R
C6 C 0.7032(2) 0.44869(19) 0.0756(2) 0.0237(5) Uani 1 1 d .
C7 C 0.4549(3) 0.2328(2) -0.1376(3) 0.0321(5) Uani 1 1 d .
H7A H 0.4428 0.2202 -0.2338 0.048 Uiso 1 1 calc R
H7B H 0.3617 0.2538 -0.1133 0.048 Uiso 1 1 calc R
H7C H 0.4907 0.1616 -0.0910 0.048 Uiso 1 1 calc R
C8 C 0.7414(2) 0.4805(2) 0.2201(2) 0.0308(5) Uani 1 1 d .
H8A H 0.6545 0.5070 0.2525 0.046 Uiso 1 1 calc R
H8B H 0.8134 0.5427 0.2308 0.046 Uiso 1 1 calc R
H8C H 0.7811 0.4126 0.2713 0.046 Uiso 1 1 calc R
C11 C 0.3556(2) 0.2707(2) 0.2741(2) 0.0219(4) Uani 1 1 d .
C12 C 0.2089(2) 0.27739(19) 0.2820(2) 0.0206(4) Uani 1 1 d .
C13 C 0.1579(2) 0.2214(2) 0.3851(2) 0.0240(5) Uani 1 1 d .
H13 H 0.0584 0.2259 0.3917 0.029 Uiso 1 1 calc R
C14 C 0.2514(3) 0.1593(2) 0.4778(2) 0.0297(5) Uani 1 1 d .
H14 H 0.2153 0.1199 0.5471 0.036 Uiso 1 1 calc R
C15 C 0.3971(3) 0.1535(2) 0.4714(2) 0.0310(5) Uani 1 1 d .
H15 H 0.4605 0.1111 0.5366 0.037 Uiso 1 1 calc R
C16 C 0.4501(2) 0.2093(2) 0.3704(2) 0.0271(5) Uani 1 1 d .
H16 H 0.5503 0.2061 0.3661 0.033 Uiso 1 1 calc R
C17 C 0.4072(2) 0.32948(18) 0.1622(2) 0.0204(4) Uani 1 1 d .
C18 C 0.1877(2) 0.44484(19) 0.1266(2) 0.0234(5) Uani 1 1 d .
H18 H 0.1258 0.4776 0.0456 0.028 Uiso 1 1 calc R
C19 C 0.1090(2) 0.3430(2) 0.1757(2) 0.0234(4) Uani 1 1 d .
H19A H 0.0244 0.3715 0.2123 0.028 Uiso 1 1 calc R
H19B H 0.0737 0.2905 0.1004 0.028 Uiso 1 1 calc R
C20 C 0.2198(2) 0.5401(2) 0.2296(2) 0.0269(5) Uani 1 1 d .
C22 C 0.1159(3) 0.6854(2) 0.3448(3) 0.0415(6) Uani 1 1 d .
H22A H 0.1777 0.6600 0.4269 0.062 Uiso 1 1 calc R
H22B H 0.0212 0.7082 0.3642 0.062 Uiso 1 1 calc R
H22C H 0.1607 0.7517 0.3076 0.062 Uiso 1 1 calc R
C99 C 0.1765(3) 0.4702(2) 0.6611(3) 0.0426(7) Uani 1 1 d .
F1 F 0.05736(18) 0.48420(15) 0.57046(18) 0.0575(5) Uani 1 1 d .
F2 F 0.28845(19) 0.46773(17) 0.59852(18) 0.0603(5) Uani 1 1 d .
F3 F 0.1669(2) 0.36790(14) 0.7182(2) 0.0713(6) Uani 1 1 d .
S1 S 0.19306(5) 0.58619(5) 0.78494(5) 0.02395(13) Uani 1 1 d .
O3 O 0.20610(16) 0.68847(14) 0.70693(16) 0.0273(4) Uani 1 1 d .
O4 O 0.06407(17) 0.57774(18) 0.84049(16) 0.0381(4) Uani 1 1 d .
O5 O 0.32536(16) 0.55709(14) 0.87387(16) 0.0299(4) Uani 1 1 d .

loop_
_atom_site_aniso_label
_atom_site_aniso_U_11
_atom_site_aniso_U_22
_atom_site_aniso_U_33
_atom_site_aniso_U_23
_atom_site_aniso_U_13
_atom_site_aniso_U_12
N1 0.0191(10) 0.0289(11) 0.0268(10) 0.0079(8) 0.0069(8) 0.0043(8)
N2 0.0177(9) 0.0325(11) 0.0209(10) 0.0050(8) 0.0065(7) 0.0041(7)
O1 0.0251(8) 0.0428(11) 0.0390(9) -0.0034(8) 0.0007(7) -0.0015(7)
O2 0.0257(8) 0.0383(9) 0.0372(9) -0.0030(9) 0.0073(7) 0.0054(8)
C1 0.0170(10) 0.0284(11) 0.0247(11) 0.0037(9) 0.0065(8) 0.0058(8)
C2 0.0204(11) 0.0297(12) 0.0263(12) -0.0002(9) 0.0065(9) 0.0045(9)
C3 0.0277(12) 0.0369(13) 0.0205(11) 0.0007(9) 0.0072(9) 0.0044(9)
C4 0.0321(12) 0.0338(13) 0.0288(12) 0.0079(10) 0.0156(10) 0.0040(10)
C5 0.0234(11) 0.0275(12) 0.0374(14) 0.0001(10) 0.0117(10) -0.0020(9)
C6 0.0195(10) 0.0266(12) 0.0264(11) -0.0006(9) 0.0080(9) 0.0062(8)
C7 0.0312(13) 0.0335(13) 0.0317(13) -0.0056(10) 0.0059(11) -0.0038(10)
C8 0.0236(11) 0.0383(14) 0.0305(13) -0.0031(10) 0.0044(10) 0.0037(10)
C11 0.0203(10) 0.0265(11) 0.0193(10) -0.0004(9) 0.0043(9) 0.0010(8)
C12 0.0193(11) 0.0234(10) 0.0187(10) -0.0012(8) 0.0020(8) 0.0004(8)
C13 0.0180(10) 0.0356(12) 0.0191(10) -0.0009(9) 0.0052(8) -0.0019(9)
C14 0.0305(12) 0.0430(14) 0.0164(10) 0.0067(10) 0.0066(9) -0.0009(10)
C15 0.0281(12) 0.0436(14) 0.0203(11) 0.0076(10) 0.0017(10) 0.0079(10)
C16 0.0181(11) 0.0410(14) 0.0219(11) 0.0029(10) 0.0020(9) 0.0017(9)
C17 0.0177(10) 0.0253(11) 0.0176(10) 0.0004(8) 0.0012(8) 0.0003(8)
C18 0.0156(10) 0.0326(12) 0.0216(11) 0.0042(9) 0.0020(8) 0.0051(8)
C19 0.0159(10) 0.0312(12) 0.0222(11) 0.0014(9) 0.0011(8) 0.0017(9)
C20 0.0245(12) 0.0296(12) 0.0272(12) 0.0065(9) 0.0065(10) 0.0003(9)
C22 0.0457(16) 0.0331(13) 0.0489(16) -0.0040(12) 0.0176(13) 0.0010(12)
C99 0.0403(15) 0.0312(14) 0.0482(17) -0.0056(12) -0.0154(13) -0.0039(11)
F1 0.0572(10) 0.0496(10) 0.0531(10) -0.0107(8) -0.0266(8) -0.0029(8)
F2 0.0550(11) 0.0674(12) 0.0565(11) -0.0261(10) 0.0036(9) 0.0130(9)
F3 0.0754(14) 0.0294(9) 0.0936(16) 0.0043(9) -0.0297(12) -0.0071(9)
S1 0.0183(2) 0.0283(3) 0.0242(3) 0.0049(2) 0.00030(19) -0.0042(2)
O3 0.0233(8) 0.0290(8) 0.0295(9) 0.0033(7) 0.0040(7) -0.0029(7)
O4 0.0217(8) 0.0569(11) 0.0348(9) 0.0171(9) 0.0019(7) -0.0024(8)
O5 0.0198(8) 0.0398(10) 0.0282(8) 0.0071(7) -0.0012(6) -0.0018(6)

loop_
_atom_type_symbol
_atom_type_description
_atom_type_scat_dispersion_real
_atom_type_scat_dispersion_imag
_atom_type_scat_source
C C 0.0033 0.0016 'International Tables Vol C Tables 4.2.6.8 and 6.1.1.4'
H H 0.0000 0.0000 'International Tables Vol C Tables 4.2.6.8 and 6.1.1.4'
N N 0.0061 0.0033 'International Tables Vol C Tables 4.2.6.8 and 6.1.1.4'
O O 0.0106 0.0060 'International Tables Vol C Tables 4.2.6.8 and 6.1.1.4'
F F 0.0171 0.0103 'International Tables Vol C Tables 4.2.6.8 and 6.1.1.4'
S S 0.1246 0.1234 'International Tables Vol C Tables 4.2.6.8 and 6.1.1.4'

loop_
_geom_angle_atom_site_label_1
_geom_angle_atom_site_label_2
_geom_angle_atom_site_label_3
_geom_angle
C17 N1 C1 124.45(19)
C17 N2 C18 122.54(19)
C20 O2 C22 115.61(19)
C2 C1 C6 123.3(2)
C2 C1 N1 119.1(2)
C6 C1 N1 117.6(2)
C3 C2 C1 117.0(2)
C3 C2 C7 121.8(2)
C1 C2 C7 121.2(2)
C4 C3 C2 121.1(2)
C3 C4 C5 120.3(2)
C6 C5 C4 120.7(2)
C5 C6 C1 117.6(2)
C5 C6 C8 121.8(2)
C1 C6 C8 120.6(2)
C12 C11 C16 120.1(2)
C12 C11 C17 118.40(19)
C16 C11 C17 121.47(19)
C13 C12 C11 119.3(2)
C13 C12 C19 121.70(19)
C11 C12 C19 118.99(19)
C14 C13 C12 120.1(2)
C13 C14 C15 120.9(2)
C16 C15 C14 120.0(2)
C15 C16 C11 119.6(2)
N2 C17 N1 120.8(2)
N2 C17 C11 119.22(19)
N1 C17 C11 120.00(19)
N2 C18 C20 109.34(18)
N2 C18 C19 109.24(18)
C20 C18 C19 112.53(18)
C12 C19 C18 110.32(18)
O1 C20 O2 124.7(2)
O1 C20 C18 124.6(2)
O2 C20 C18 110.68(18)
F2 C99 F3 108.2(2)
F2 C99 F1 108.1(2)
F3 C99 F1 107.5(2)
F2 C99 S1 111.64(18)
F3 C99 S1 110.6(2)
F1 C99 S1 110.64(19)
O4 S1 O3 115.69(11)
O4 S1 O5 115.59(9)
O3 S1 O5 113.06(9)
O4 S1 C99 104.26(13)
O3 S1 C99 102.91(12)
O5 S1 C99 103.06(11)

loop_
_geom_bond_atom_site_label_1
_geom_bond_atom_site_label_2
_geom_bond_distance
N1 C17 1.318(3)
N1 C1 1.443(3)
N2 C17 1.312(3)
N2 C18 1.457(3)
O1 C20 1.203(3)
O2 C20 1.331(3)
O2 C22 1.448(3)
C1 C2 1.394(3)
C1 C6 1.398(3)
C2 C3 1.393(3)
C2 C7 1.502(3)
C3 C4 1.385(3)
C4 C5 1.388(4)
C5 C6 1.387(3)
C6 C8 1.503(3)
C11 C12 1.397(3)
C11 C16 1.400(3)
C11 C17 1.479(3)
C12 C13 1.387(3)
C12 C19 1.511(3)
C13 C14 1.377(3)
C14 C15 1.383(3)
C15 C16 1.379(3)
C18 C20 1.516(3)
C18 C19 1.518(3)
C99 F2 1.320(3)
C99 F3 1.326(3)
C99 F1 1.335(3)
C99 S1 1.829(3)
S1 O4 1.4257(17)
S1 O3 1.4402(16)
S1 O5 1.4481(16)

loop_
_geom_hbond_atom_site_label_D
_geom_hbond_atom_site_label_H
_geom_hbond_atom_site_label_A
_geom_hbond_distance_DH
_geom_hbond_distance_HA
_geom_hbond_distance_DA
_geom_hbond_angle_DHA
_geom_hbond_site_symmetry_A
N1 H01 O3 0.81(3) 2.30(3) 2.995(3) 144(3) 2_646
N1 H01 O5 0.81(3) 2.46(3) 3.150(3) 144(3) 2_646
C15 H15 O1 0.95 2.44 3.352(3) 160.8 2_646
C16 H16 O3 0.95 2.53 3.460(3) 165.5 2_646
N2 H02 O5 0.76(3) 2.14(3) 2.826(3) 150(3) 1_554
C18 H18 O4 1.00 2.37 3.327(3) 158.8 1_554
C13 H13 O3 0.95 2.55 3.410(3) 150.0 2_546

loop_
_cod_related_entry_id
_cod_related_entry_database
_cod_related_entry_code
1 ChemSpider 21190930
